data_7707311
loop_
_publ_author_name
'., Richa'
'Kushwaha , Namrata'
'Negi, Sheetal'
'Kumar, Ajay'
'Zangrando, Ennio'
'Kataria, Ramesh'
'Saini, Vikram'

_publ_section_title
;
 Synthesis, characterization and utility of a series of novel copper(II)
 complexes as an excellent surface disinfectant against nosocomial
 infections
;
_journal_name_full 'Dalton Transactions'
_journal_paper_doi 10.1039/D1DT00199J
_journal_year 2021
_chemical_compound_source Synthesize
_chemical_formula_moiety 'C21 H19 Cu N3 O4'
_chemical_formula_sum 'C21 H19 Cu N3 O4'
_chemical_formula_weight 440.93
_space_group_crystal_system triclinic
_space_group_IT_number 2
_space_group_name_Hall '-P 1'
_space_group_name_H-M_alt 'P -1'
_atom_sites_solution_hydrogens geom
_atom_sites_solution_primary direct
_audit_creation_date 2020-12-26
_audit_creation_method
;
Olex2 1.2-ac3
(compiled 2017.01.05 svn.r3372 for Rigaku Oxford Diffraction, GUI svn.r5289)
;
_audit_update_record
;
2020-12-26 deposited with the CCDC.	2021-04-23 downloaded from the CCDC.
;
_cell_angle_alpha 100.002(7)
_cell_angle_beta 100.450(7)
_cell_angle_gamma 115.079(8)
_cell_formula_units_Z 2
_cell_length_a 9.1448(7)
_cell_length_b 9.1465(7)
_cell_length_c 13.5672(11)
_cell_measurement_reflns_used 4600
_cell_measurement_temperature 293(2)
_cell_measurement_theta_max 27.2190
_cell_measurement_theta_min 3.3730
_cell_volume 969.95(16)
_computing_cell_refinement 'CrysAlisPro 1.171.39.46 (Rigaku OD, 2018)'
_computing_data_collection 'CrysAlisPro 1.171.39.46 (Rigaku OD, 2018)'
_computing_data_reduction 'CrysAlisPro 1.171.39.46 (Rigaku OD, 2018)'
_computing_molecular_graphics 'Olex2 (Dolomanov et al., 2009)'
_computing_publication_material 'Olex2 (Dolomanov et al., 2009)'
_computing_structure_refinement 'ShelXL (Sheldrick, 2015)'
_computing_structure_solution 'SIR2004 (Burla et al., 2007)'
_diffrn_ambient_temperature 293(2)
_diffrn_detector 'CCD plate'
_diffrn_detector_type HyPix3000
_diffrn_measured_fraction_theta_full 0.960
_diffrn_measured_fraction_theta_max 0.769
_diffrn_measurement_details
;
List of Runs (angles in degrees, time in seconds):

  # Type    Start    End  Width  t~exp~   \w     \q     \k     \f   Frames
#--------------------------------------------------------------------------
  1  \w    -44.00 -18.00   0.50   22.00    --   -9.95 -33.00  -8.00   52
  2  \w     22.00  48.00   0.50   22.00    --   -9.95  33.00 150.00   52
  3  \w      1.00  76.00   0.50   22.00    --   10.22  33.00 150.00  150
  4  \w    -50.00  -2.00   0.50   22.00    --   10.22 -33.00  -8.00   96
  5  \w    -16.00  42.00   0.50   22.00    --   10.22 -99.00-120.00  116
  6  \w    -60.00  22.00   0.50   22.00    --   10.22 -19.00-150.00  164
  7  \w    -18.00  41.00   0.50   22.00    --   10.22 -99.00 -60.00  118
  8  \w    -60.00 -35.00   0.50   22.00    --   10.22 -19.00 150.00   50
;
_diffrn_measurement_device 'four-circle diffractometer'
_diffrn_measurement_device_type 'SuperNova, Single source at offset/far, HyPix3000'
_diffrn_measurement_method '\w scans'
_diffrn_orient_matrix_type 'CrysAlisPro convention (1999,Acta A55,543-557)'
_diffrn_orient_matrix_UB_11 0.0321993000
_diffrn_orient_matrix_UB_12 0.0426971000
_diffrn_orient_matrix_UB_13 0.0541382000
_diffrn_orient_matrix_UB_21 -0.0809316000
_diffrn_orient_matrix_UB_22 -0.0451526000
_diffrn_orient_matrix_UB_23 0.0064743000
_diffrn_orient_matrix_UB_31 0.0199967000
_diffrn_orient_matrix_UB_32 -0.0640243000
_diffrn_orient_matrix_UB_33 0.0098193000
_diffrn_radiation_monochromator mirror
_diffrn_radiation_probe x-ray
_diffrn_radiation_type MoK\a
_diffrn_radiation_wavelength 0.71073
_diffrn_reflns_av_R_equivalents 0.0443
_diffrn_reflns_av_unetI/netI 0.0517
_diffrn_reflns_Laue_measured_fraction_full 0.960
_diffrn_reflns_Laue_measured_fraction_max 0.769
_diffrn_reflns_limit_h_max 11
_diffrn_reflns_limit_h_min -8
_diffrn_reflns_limit_k_max 9
_diffrn_reflns_limit_k_min -10
_diffrn_reflns_limit_l_max 16
_diffrn_reflns_limit_l_min -17
_diffrn_reflns_number 6887
_diffrn_reflns_point_group_measured_fraction_full 0.960
_diffrn_reflns_point_group_measured_fraction_max 0.769
_diffrn_reflns_theta_full 25.242
_diffrn_reflns_theta_max 25.260
_diffrn_reflns_theta_min 3.182
_diffrn_source 'micro-focus sealed X-ray tube'
_diffrn_source_type 'SuperNova (Mo) X-ray Source'
_exptl_absorpt_coefficient_mu 1.159
_exptl_absorpt_correction_T_max 1.00000
_exptl_absorpt_correction_T_min 0.61352
_exptl_absorpt_correction_type multi-scan
_exptl_absorpt_process_details
;
CrysAlisPro 1.171.39.46 (Rigaku Oxford Diffraction, 2018)
Empirical absorption correction using spherical harmonics,
 implemented in SCALE3 ABSPACK scaling algorithm.
;
_exptl_crystal_colour 'dark blue'
_exptl_crystal_colour_modifier dark
_exptl_crystal_colour_primary blue
_exptl_crystal_density_diffrn 1.510
_exptl_crystal_description block
_exptl_crystal_F_000 454
_exptl_crystal_size_max 0.22
_exptl_crystal_size_mid 0.2
_exptl_crystal_size_min 0.18
_refine_diff_density_max 0.362
_refine_diff_density_min -0.463
_refine_diff_density_rms 0.087
_refine_ls_extinction_method none
_refine_ls_goodness_of_fit_ref 1.020
_refine_ls_hydrogen_treatment constr
_refine_ls_matrix_type full
_refine_ls_number_parameters 264
_refine_ls_number_reflns 3354
_refine_ls_number_restraints 0
_refine_ls_restrained_S_all 1.020
_refine_ls_R_factor_all 0.0646
_refine_ls_R_factor_gt 0.0489
_refine_ls_shift/su_max 0.000
_refine_ls_shift/su_mean 0.000
_refine_ls_structure_factor_coef Fsqd
_refine_ls_weighting_details 'w=1/[\s^2^(Fo^2^)+(0.0971P)^2^] where P=(Fo^2^+2Fc^2^)/3'
_refine_ls_weighting_scheme calc
_refine_ls_wR_factor_gt 0.1361
_refine_ls_wR_factor_ref 0.1485
_reflns_Friedel_coverage 0.000
_reflns_number_gt 2581
_reflns_number_total 3354
_reflns_threshold_expression 'I > 2\s(I)'
_cod_data_source_file d1dt00199j2.cif
_cod_data_source_block Complex-5e
_cod_original_cell_volume 969.95(15)
_cod_database_code 7707311
_shelx_shelxl_version_number 2017/1
_chemical_oxdiff_formula 'C H N O Cu'
_shelx_space_group_comment
;
The symmetry employed for this shelxl refinement is uniquely defined
by the following loop, which should always be used as a source of
symmetry information in preference to the above space-group names.
They are only intended as comments.
;
_diffrn_oxdiff_ac3_digest_frames
;
01fc445d8c76047bee1a3679b3d4639928009001bc1
;
_reflns_odcompleteness_completeness 81.98
_reflns_odcompleteness_iscentric 1
_reflns_odcompleteness_theta 26.32
_olex2_refinement_description
;
1. Fixed Uiso
 At 1.2 times of:
  All C(H) groups, All N(H,H) groups
 At 1.5 times of:
  All C(H,H,H) groups
2.a Secondary CH2 refined with riding coordinates:
 N3(H3A,H3B)
2.b Aromatic/amide H refined with riding coordinates:
 C9(H9), C17(H17), C7(H7), C21(H21), C3(H3), C19(H19), C18(H18), C4(H4),
 C5(H5), C6(H6), C20(H20)
2.c Idealised Me refined as rotating group:
 C14(H14A,H14B,H14C), C15(H15A,H15B,H15C)
;
_olex2_submission_special_instructions 'No special instructions were received'
_oxdiff_exptl_absorpt_empirical_details
;
Empirical correction (ABSPACK) includes:
- Absorption correction using spherical harmonics
- Frame scaling
;
_oxdiff_exptl_absorpt_empirical_full_max 2.695
_oxdiff_exptl_absorpt_empirical_full_min 0.487

loop_
_space_group_symop_operation_xyz
'x, y, z'
'-x, -y, -z'

loop_
_atom_site_label
_atom_site_type_symbol
_atom_site_fract_x
_atom_site_fract_y
_atom_site_fract_z
_atom_site_U_iso_or_equiv
_atom_site_adp_type
_atom_site_occupancy
_atom_site_site_symmetry_order
_atom_site_calc_flag
_atom_site_refinement_flags_posn
_atom_site_refinement_flags_adp
_atom_site_refinement_flags_occupancy
_atom_site_disorder_assembly
_atom_site_disorder_group
Cu1 Cu 0.24880(5) 0.58898(5) 0.44007(3) 0.0435(2) Uani 1 1 d . . . . .
O3 O 0.6618(3) 1.1022(3) 0.3099(2) 0.0479(7) Uani 1 1 d . . . . .
O1 O 0.2363(3) 0.4838(3) 0.5491(2) 0.0470(6) Uani 1 1 d . . . . .
O2 O 0.2727(3) 0.6974(3) 0.3356(2) 0.0535(7) Uani 1 1 d . . . . .
N2 N 0.4821(3) 0.7181(3) 0.5177(2) 0.0379(7) Uani 1 1 d . . . . .
O4 O 0.8304(3) 1.1544(3) 0.4612(2) 0.0654(8) Uani 1 1 d . . . . .
N1 N 0.5239(3) 0.6622(4) 0.6037(2) 0.0446(8) Uani 1 1 d . . . . .
N3 N 0.0048(3) 0.4295(4) 0.3613(2) 0.0448(8) Uani 1 1 d . . . . .
H3A H -0.032947 0.346402 0.390925 0.054 Uiso 1 1 calc R . . . .
H3B H -0.054850 0.484430 0.367738 0.054 Uiso 1 1 calc R . . . .
C13 C 0.6039(4) 0.8428(4) 0.4994(3) 0.0378(8) Uani 1 1 d . . . . .
C12 C 0.5656(4) 0.9043(4) 0.4116(3) 0.0358(8) Uani 1 1 d . . . . .
C8 C 0.4070(4) 0.8255(4) 0.3350(3) 0.0420(9) Uani 1 1 d . . . . .
C11 C 0.6937(4) 1.0550(4) 0.4007(3) 0.0417(9) Uani 1 1 d . . . . .
C16 C -0.0254(4) 0.3566(5) 0.2506(3) 0.0443(9) Uani 1 1 d . . . . .
C1 C 0.3852(4) 0.5408(4) 0.6114(3) 0.0433(9) Uani 1 1 d . . . . .
C10 C 0.5124(4) 1.0209(5) 0.2346(3) 0.0443(9) Uani 1 1 d . . . . .
C9 C 0.3867(4) 0.8886(5) 0.2464(3) 0.0490(10) Uani 1 1 d . . . . .
H9 H 0.282728 0.835443 0.196004 0.059 Uiso 1 1 calc R . . . .
C2 C 0.4001(5) 0.4665(5) 0.6996(3) 0.0484(10) Uani 1 1 d . . . . .
C14 C 0.7801(4) 0.9134(5) 0.5683(3) 0.0577(12) Uani 1 1 d . . . . .
H14A H 0.811204 1.019506 0.615877 0.087 Uiso 1 1 calc GR . . . .
H14B H 0.856197 0.929239 0.526016 0.087 Uiso 1 1 calc GR . . . .
H14C H 0.785854 0.836625 0.607035 0.087 Uiso 1 1 calc GR . . . .
C17 C -0.0693(5) 0.4285(6) 0.1773(3) 0.0584(11) Uani 1 1 d . . . . .
H17 H -0.083209 0.523229 0.197345 0.070 Uiso 1 1 calc R . . . .
C15 C 0.5143(5) 1.0935(6) 0.1456(3) 0.0662(12) Uani 1 1 d . . . . .
H15A H 0.535403 1.207755 0.169201 0.099 Uiso 1 1 calc GR . . . .
H15B H 0.407294 1.029058 0.093382 0.099 Uiso 1 1 calc GR . . . .
H15C H 0.601529 1.091121 0.116278 0.099 Uiso 1 1 calc GR . . . .
C7 C 0.5486(6) 0.5299(6) 0.7783(4) 0.0642(12) Uani 1 1 d . . . . .
H7 H 0.645229 0.619434 0.775187 0.077 Uiso 1 1 calc R . . . .
C21 C -0.0041(5) 0.2186(6) 0.2203(3) 0.0594(11) Uani 1 1 d . . . . .
H21 H 0.024473 0.168761 0.269509 0.071 Uiso 1 1 calc R . . . .
C3 C 0.2586(6) 0.3287(5) 0.7036(4) 0.0605(12) Uani 1 1 d . . . . .
H3 H 0.158306 0.282203 0.650427 0.073 Uiso 1 1 calc R . . . .
C19 C -0.0688(6) 0.2219(8) 0.0427(4) 0.0772(15) Uani 1 1 d . . . . .
H19 H -0.082466 0.177063 -0.027358 0.093 Uiso 1 1 calc R . . . .
C18 C -0.0924(5) 0.3575(7) 0.0727(4) 0.0727(14) Uani 1 1 d . . . . .
H18 H -0.124683 0.403896 0.022520 0.087 Uiso 1 1 calc R . . . .
C4 C 0.2669(8) 0.2609(7) 0.7863(5) 0.0791(15) Uani 1 1 d . . . . .
H4 H 0.171984 0.169099 0.789064 0.095 Uiso 1 1 calc R . . . .
C5 C 0.4142(9) 0.3282(8) 0.8644(5) 0.0916(18) Uani 1 1 d . . . . .
H5 H 0.419031 0.282762 0.920395 0.110 Uiso 1 1 calc R . . . .
C6 C 0.5556(8) 0.4632(8) 0.8602(4) 0.0860(16) Uani 1 1 d . . . . .
H6 H 0.655834 0.508765 0.913289 0.103 Uiso 1 1 calc R . . . .
C20 C -0.0255(7) 0.1526(7) 0.1148(4) 0.0797(15) Uani 1 1 d . . . . .
H20 H -0.009559 0.059312 0.094211 0.096 Uiso 1 1 calc R . . . .

loop_
_atom_site_aniso_label
_atom_site_aniso_U_11
_atom_site_aniso_U_22
_atom_site_aniso_U_33
_atom_site_aniso_U_23
_atom_site_aniso_U_13
_atom_site_aniso_U_12
Cu1 0.0358(3) 0.0344(3) 0.0447(3) 0.0129(2) 0.0140(2) 0.00094(19)
O3 0.0404(13) 0.0391(14) 0.0467(15) 0.0168(12) 0.0104(11) 0.0022(11)
O1 0.0382(13) 0.0388(14) 0.0521(16) 0.0183(12) 0.0135(12) 0.0054(11)
O2 0.0373(12) 0.0465(16) 0.0480(16) 0.0178(13) 0.0067(11) -0.0053(11)
N2 0.0354(14) 0.0298(16) 0.0431(17) 0.0123(13) 0.0134(13) 0.0089(12)
O4 0.0451(15) 0.0535(17) 0.0616(18) 0.0272(15) -0.0009(13) -0.0066(13)
N1 0.0405(15) 0.0396(18) 0.0515(19) 0.0187(15) 0.0165(14) 0.0135(13)
N3 0.0345(14) 0.0376(17) 0.0506(19) 0.0155(15) 0.0148(14) 0.0043(12)
C13 0.0353(17) 0.0288(19) 0.044(2) 0.0079(16) 0.0137(15) 0.0101(14)
C12 0.0329(16) 0.0248(17) 0.0410(19) 0.0048(15) 0.0121(14) 0.0069(13)
C8 0.0410(18) 0.0334(19) 0.042(2) 0.0093(16) 0.0150(16) 0.0087(14)
C11 0.0396(17) 0.0306(19) 0.045(2) 0.0128(17) 0.0125(16) 0.0070(15)
C16 0.0308(16) 0.044(2) 0.046(2) 0.0182(19) 0.0097(15) 0.0048(15)
C1 0.051(2) 0.031(2) 0.053(2) 0.0151(18) 0.0231(18) 0.0195(16)
C10 0.0459(19) 0.037(2) 0.041(2) 0.0132(17) 0.0113(17) 0.0112(16)
C9 0.0413(18) 0.042(2) 0.045(2) 0.0154(18) 0.0075(16) 0.0035(16)
C2 0.056(2) 0.041(2) 0.059(2) 0.021(2) 0.028(2) 0.0251(18)
C14 0.0365(19) 0.053(3) 0.075(3) 0.034(2) 0.0085(19) 0.0102(17)
C17 0.054(2) 0.057(3) 0.063(3) 0.032(2) 0.019(2) 0.0185(19)
C15 0.059(2) 0.062(3) 0.055(3) 0.027(2) 0.009(2) 0.007(2)
C7 0.073(3) 0.066(3) 0.071(3) 0.035(3) 0.030(3) 0.038(2)
C21 0.064(3) 0.058(3) 0.052(3) 0.017(2) 0.011(2) 0.028(2)
C3 0.071(3) 0.047(3) 0.078(3) 0.034(2) 0.039(2) 0.028(2)
C19 0.076(3) 0.091(4) 0.052(3) 0.017(3) 0.016(3) 0.031(3)
C18 0.064(3) 0.086(4) 0.058(3) 0.045(3) 0.013(2) 0.019(3)
C4 0.110(4) 0.065(3) 0.099(4) 0.051(3) 0.066(4) 0.048(3)
C5 0.146(6) 0.100(5) 0.087(4) 0.064(4) 0.062(4) 0.084(5)
C6 0.102(4) 0.107(5) 0.082(4) 0.055(4) 0.035(3) 0.064(4)
C20 0.093(4) 0.074(4) 0.064(3) 0.001(3) 0.014(3) 0.042(3)

loop_
_atom_type_symbol
_atom_type_description
_atom_type_scat_dispersion_real
_atom_type_scat_dispersion_imag
_atom_type_scat_source
C C 0.0033 0.0016 'International Tables Vol C Tables 4.2.6.8 and 6.1.1.4'
H H 0.0000 0.0000 'International Tables Vol C Tables 4.2.6.8 and 6.1.1.4'
Cu Cu 0.3201 1.2651 'International Tables Vol C Tables 4.2.6.8 and 6.1.1.4'
N N 0.0061 0.0033 'International Tables Vol C Tables 4.2.6.8 and 6.1.1.4'
O O 0.0106 0.0060 'International Tables Vol C Tables 4.2.6.8 and 6.1.1.4'

loop_
_geom_angle_atom_site_label_1
_geom_angle_atom_site_label_2
_geom_angle_atom_site_label_3
_geom_angle
_geom_angle_site_symmetry_1
_geom_angle_site_symmetry_3
_geom_angle_publ_flag
O1 Cu1 N2 83.23(11) . . ?
O1 Cu1 N3 91.94(12) . . ?
O2 Cu1 O1 177.15(9) . . ?
O2 Cu1 N2 93.97(11) . . ?
O2 Cu1 N3 90.81(11) . . ?
N2 Cu1 N3 173.41(12) . . ?
C10 O3 C11 123.8(3) . . ?
C1 O1 Cu1 109.9(2) . . ?
C8 O2 Cu1 126.4(2) . . ?
N1 N2 Cu1 112.7(2) . . ?
C13 N2 Cu1 129.4(3) . . ?
C13 N2 N1 117.8(3) . . ?
C1 N1 N2 109.0(3) . . ?
Cu1 N3 H3A 108.6 . . ?
Cu1 N3 H3B 108.6 . . ?
H3A N3 H3B 107.6 . . ?
C16 N3 Cu1 114.6(2) . . ?
C16 N3 H3A 108.6 . . ?
C16 N3 H3B 108.6 . . ?
N2 C13 C12 119.4(3) . . ?
N2 C13 C14 118.6(3) . . ?
C12 C13 C14 122.0(3) . . ?
C8 C12 C13 124.1(3) . . ?
C8 C12 C11 116.9(3) . . ?
C11 C12 C13 119.0(3) . . ?
O2 C8 C12 126.2(3) . . ?
O2 C8 C9 114.3(3) . . ?
C12 C8 C9 119.6(3) . . ?
O3 C11 C12 118.4(3) . . ?
O4 C11 O3 112.3(3) . . ?
O4 C11 C12 129.3(4) . . ?
C17 C16 N3 120.8(4) . . ?
C21 C16 N3 119.2(4) . . ?
C21 C16 C17 120.0(4) . . ?
O1 C1 N1 124.8(3) . . ?
O1 C1 C2 117.3(3) . . ?
N1 C1 C2 117.9(4) . . ?
O3 C10 C15 112.8(3) . . ?
C9 C10 O3 119.1(3) . . ?
C9 C10 C15 128.1(4) . . ?
C8 C9 H9 119.1 . . ?
C10 C9 C8 121.8(3) . . ?
C10 C9 H9 119.1 . . ?
C7 C2 C1 122.7(4) . . ?
C7 C2 C3 118.6(4) . . ?
C3 C2 C1 118.7(4) . . ?
C13 C14 H14A 109.5 . . ?
C13 C14 H14B 109.5 . . ?
C13 C14 H14C 109.5 . . ?
H14A C14 H14B 109.5 . . ?
H14A C14 H14C 109.5 . . ?
H14B C14 H14C 109.5 . . ?
C16 C17 H17 120.5 . . ?
C16 C17 C18 118.9(4) . . ?
C18 C17 H17 120.5 . . ?
C10 C15 H15A 109.5 . . ?
C10 C15 H15B 109.5 . . ?
C10 C15 H15C 109.5 . . ?
H15A C15 H15B 109.5 . . ?
H15A C15 H15C 109.5 . . ?
H15B C15 H15C 109.5 . . ?
C2 C7 H7 119.5 . . ?
C6 C7 C2 121.0(5) . . ?
C6 C7 H7 119.5 . . ?
C16 C21 H21 120.3 . . ?
C16 C21 C20 119.4(4) . . ?
C20 C21 H21 120.3 . . ?
C2 C3 H3 120.0 . . ?
C4 C3 C2 120.0(5) . . ?
C4 C3 H3 120.0 . . ?
C18 C19 H19 120.3 . . ?
C20 C19 H19 120.3 . . ?
C20 C19 C18 119.5(5) . . ?
C17 C18 H18 119.4 . . ?
C19 C18 C17 121.2(4) . . ?
C19 C18 H18 119.4 . . ?
C3 C4 H4 119.9 . . ?
C5 C4 C3 120.2(5) . . ?
C5 C4 H4 119.9 . . ?
C4 C5 H5 120.0 . . ?
C4 C5 C6 120.1(5) . . ?
C6 C5 H5 120.0 . . ?
C7 C6 C5 120.0(6) . . ?
C7 C6 H6 120.0 . . ?
C5 C6 H6 120.0 . . ?
C21 C20 H20 119.5 . . ?
C19 C20 C21 121.0(5) . . ?
C19 C20 H20 119.5 . . ?

loop_
_geom_bond_atom_site_label_1
_geom_bond_atom_site_label_2
_geom_bond_distance
_geom_bond_site_symmetry_2
_geom_bond_publ_flag
Cu1 O1 1.894(3) . ?
Cu1 O2 1.859(3) . ?
Cu1 N2 1.916(3) . ?
Cu1 N3 2.021(3) . ?
O3 C11 1.397(4) . ?
O3 C10 1.354(4) . ?
O1 C1 1.292(4) . ?
O2 C8 1.292(4) . ?
N2 N1 1.407(4) . ?
N2 C13 1.314(4) . ?
O4 C11 1.211(5) . ?
N1 C1 1.322(4) . ?
N3 H3A 0.8900 . ?
N3 H3B 0.8900 . ?
N3 C16 1.457(5) . ?
C13 C12 1.451(5) . ?
C13 C14 1.500(4) . ?
C12 C8 1.418(5) . ?
C12 C11 1.435(4) . ?
C8 C9 1.435(5) . ?
C16 C17 1.374(5) . ?
C16 C21 1.363(6) . ?
C1 C2 1.488(5) . ?
C10 C9 1.330(5) . ?
C10 C15 1.475(5) . ?
C9 H9 0.9300 . ?
C2 C7 1.383(6) . ?
C2 C3 1.390(5) . ?
C14 H14A 0.9600 . ?
C14 H14B 0.9600 . ?
C14 H14C 0.9600 . ?
C17 H17 0.9300 . ?
C17 C18 1.391(6) . ?
C15 H15A 0.9600 . ?
C15 H15B 0.9600 . ?
C15 H15C 0.9600 . ?
C7 H7 0.9300 . ?
C7 C6 1.362(7) . ?
C21 H21 0.9300 . ?
C21 C20 1.396(6) . ?
C3 H3 0.9300 . ?
C3 C4 1.379(6) . ?
C19 H19 0.9300 . ?
C19 C18 1.354(7) . ?
C19 C20 1.343(7) . ?
C18 H18 0.9300 . ?
C4 H4 0.9300 . ?
C4 C5 1.367(8) . ?
C5 H5 0.9300 . ?
C5 C6 1.377(8) . ?
C6 H6 0.9300 . ?
C20 H20 0.9300 . ?

loop_
_geom_torsion_atom_site_label_1
_geom_torsion_atom_site_label_2
_geom_torsion_atom_site_label_3
_geom_torsion_atom_site_label_4
_geom_torsion
_geom_torsion_site_symmetry_1
_geom_torsion_site_symmetry_2
_geom_torsion_site_symmetry_3
_geom_torsion_site_symmetry_4
_geom_torsion_publ_flag
Cu1 O1 C1 N1 4.1(4) . . . . ?
Cu1 O1 C1 C2 -177.5(2) . . . . ?
Cu1 O2 C8 C12 3.2(5) . . . . ?
Cu1 O2 C8 C9 -177.0(2) . . . . ?
Cu1 N2 N1 C1 -4.3(3) . . . . ?
Cu1 N2 C13 C12 3.0(5) . . . . ?
Cu1 N2 C13 C14 -174.9(2) . . . . ?
Cu1 N3 C16 C17 -94.5(3) . . . . ?
Cu1 N3 C16 C21 83.3(4) . . . . ?
O3 C10 C9 C8 -2.5(6) . . . . ?
O1 C1 C2 C7 -172.2(3) . . . . ?
O1 C1 C2 C3 7.2(5) . . . . ?
O2 C8 C9 C10 179.3(4) . . . . ?
N2 Cu1 O1 C1 -4.8(2) . . . . ?
N2 Cu1 O2 C8 -6.1(3) . . . . ?
N2 N1 C1 O1 0.1(5) . . . . ?
N2 N1 C1 C2 -178.3(3) . . . . ?
N2 C13 C12 C8 -8.0(5) . . . . ?
N2 C13 C12 C11 171.3(3) . . . . ?
N1 N2 C13 C12 -179.8(3) . . . . ?
N1 N2 C13 C14 2.3(5) . . . . ?
N1 C1 C2 C7 6.3(5) . . . . ?
N1 C1 C2 C3 -174.3(3) . . . . ?
N3 Cu1 O1 C1 170.7(2) . . . . ?
N3 Cu1 O2 C8 178.5(3) . . . . ?
N3 C16 C17 C18 178.3(3) . . . . ?
N3 C16 C21 C20 -177.2(4) . . . . ?
C13 N2 N1 C1 178.0(3) . . . . ?
C13 C12 C8 O2 5.1(6) . . . . ?
C13 C12 C8 C9 -174.8(3) . . . . ?
C13 C12 C11 O3 172.9(3) . . . . ?
C13 C12 C11 O4 -8.7(6) . . . . ?
C12 C8 C9 C10 -0.8(6) . . . . ?
C8 C12 C11 O3 -7.8(5) . . . . ?
C8 C12 C11 O4 170.6(4) . . . . ?
C11 O3 C10 C9 0.5(5) . . . . ?
C11 O3 C10 C15 -178.2(3) . . . . ?
C11 C12 C8 O2 -174.2(3) . . . . ?
C11 C12 C8 C9 6.0(5) . . . . ?
C16 C17 C18 C19 -1.5(6) . . . . ?
C16 C21 C20 C19 -0.8(7) . . . . ?
C1 C2 C7 C6 177.1(4) . . . . ?
C1 C2 C3 C4 -177.7(4) . . . . ?
C10 O3 C11 O4 -173.8(4) . . . . ?
C10 O3 C11 C12 4.9(5) . . . . ?
C2 C7 C6 C5 1.4(8) . . . . ?
C2 C3 C4 C5 -0.4(7) . . . . ?
C14 C13 C12 C8 169.8(3) . . . . ?
C14 C13 C12 C11 -10.9(5) . . . . ?
C17 C16 C21 C20 0.6(6) . . . . ?
C15 C10 C9 C8 175.9(4) . . . . ?
C7 C2 C3 C4 1.8(6) . . . . ?
C21 C16 C17 C18 0.5(6) . . . . ?
C3 C2 C7 C6 -2.3(6) . . . . ?
C3 C4 C5 C6 -0.6(8) . . . . ?
C18 C19 C20 C21 -0.2(8) . . . . ?
C4 C5 C6 C7 0.1(9) . . . . ?
C20 C19 C18 C17 1.3(7) . . . . ?
